data_4067978
loop_
_publ_author_name
'Hirano, Masafumi'
'Murakami, Masahiro'
'Kuga, Toshinori'
'Komine, Nobuyuki'
'Komiya, Sanshiro'

_publ_section_title
;
 Acid-Promoted sp3C--H Bond Cleavage in a Series of
 (2-Allylphenoxo)ruthenium(II) Complexes. Mechanistic Insight into the
 Aryloxo--Acid Interaction and Bond Cleavage Reaction
;
_journal_issue 1
_journal_name_full Organometallics
_journal_page_first 381
_journal_paper_doi 10.1021/om200974c
_journal_volume 31
_journal_year 2012
_chemical_formula_moiety 'C33 H31 O P Ru '
_chemical_formula_sum 'C33 H31 O P Ru'
_chemical_formula_weight 575.65
_space_group_IT_number 33
_symmetry_cell_setting orthorhombic
_symmetry_Int_Tables_number 33
_symmetry_space_group_name_Hall 'P 2c -2n'
_symmetry_space_group_name_H-M 'P n a 21'
_cell_angle_alpha 90.0000
_cell_angle_beta 90.0000
_cell_angle_gamma 90.0000
_cell_formula_units_Z 4
_cell_length_a 16.8913(15)
_cell_length_b 10.7861(10)
_cell_length_c 14.4438(13)
_cell_measurement_reflns_used 9329
_cell_measurement_temperature 200.0
_cell_measurement_theta_max 30.8
_cell_measurement_theta_min 1.9
_cell_volume 2631.5(4)
_computing_cell_refinement CrystalClear
_computing_data_collection CrystalClear
_computing_data_reduction CrystalStructure
_computing_publication_material 'CrystalStructure 3.8'
_computing_structure_refinement SHELXL
_computing_structure_solution SIR92
_diffrn_detector_area_resol_mean 7.31
_diffrn_measured_fraction_theta_full 0.906
_diffrn_measured_fraction_theta_max 0.906
_diffrn_measurement_device_type 'Rigaku Mercury'
_diffrn_measurement_method \w
_diffrn_radiation_type 'Mo K\a'
_diffrn_radiation_wavelength 0.71075
_diffrn_reflns_av_R_equivalents 0.019
_diffrn_reflns_limit_h_max 22
_diffrn_reflns_limit_h_min -24
_diffrn_reflns_limit_k_max 14
_diffrn_reflns_limit_k_min -11
_diffrn_reflns_limit_l_max 15
_diffrn_reflns_limit_l_min -20
_diffrn_reflns_number 22162
_diffrn_reflns_theta_full 30.86
_diffrn_reflns_theta_max 30.86
_exptl_absorpt_coefficient_mu 0.681
_exptl_absorpt_correction_T_max 0.869
_exptl_absorpt_correction_T_min 0.734
_exptl_absorpt_correction_type numerical
_exptl_absorpt_process_details
;
    Higashi, T. (1999). Program for Absorption Correction.
    Rigaku Corporation, Tokyo, Japan.
;
_exptl_crystal_colour orange
_exptl_crystal_density_diffrn 1.453
_exptl_crystal_density_method 'not measured'
_exptl_crystal_description prism
_exptl_crystal_F_000 1184.00
_exptl_crystal_size_max 0.55
_exptl_crystal_size_mid 0.28
_exptl_crystal_size_min 0.21
_refine_diff_density_max 1.00
_refine_diff_density_min -0.73
_refine_ls_abs_structure_details 'Flack, H. D. (1983), Acta Cryst. A39, 876-881.  2625 Friedel Pairs'
_refine_ls_abs_structure_Flack -0.02(2)
_refine_ls_extinction_method none
_refine_ls_goodness_of_fit_ref 0.835
_refine_ls_hydrogen_treatment refall
_refine_ls_number_parameters 326
_refine_ls_number_reflns 6513
_refine_ls_R_factor_gt 0.0267
_refine_ls_shift/su_max 0.0010
_refine_ls_structure_factor_coef Fsqd
_refine_ls_weighting_details 'w = 1/[\s^2^(Fo^2^)+(0.0660P)^2^+1.2161P] where P=(Fo^2^+2Fc^2^)/3'
_refine_ls_weighting_scheme calc
_refine_ls_wR_factor_ref 0.0766
_reflns_number_gt 6254
_reflns_number_total 6513
_reflns_threshold_expression F^2^>2.0\s(F^2^)
_cod_data_source_file om200974c_si_001.cif
_cod_data_source_block '__complex2h'
_cod_original_formula_sum 'C33 H31 O P Ru '
_cod_database_code 4067978

loop_
_symmetry_equiv_pos_site_id
_symmetry_equiv_pos_as_xyz
1 +X,+Y,+Z
2 1/2-X,1/2+Y,1/2+Z
3 1/2+X,1/2-Y,+Z
4 -X,-Y,1/2+Z

loop_
_atom_site_label
_atom_site_type_symbol
_atom_site_fract_x
_atom_site_fract_y
_atom_site_fract_z
_atom_site_U_iso_or_equiv
_atom_site_adp_type
_atom_site_occupancy
_atom_site_symmetry_multiplicity
_atom_site_calc_flag
_atom_site_refinement_flags
Ru(1) Ru 0.445239(8) 0.116839(11) 0.271939(18) 0.02370(4) Uani 1.00 1 d .
P(1) P 0.57917(3) 0.06968(4) 0.27532(5) 0.02415(8) Uani 1.00 1 d .
O(1) O 0.48863(10) 0.29668(14) 0.24249(11) 0.0302(3) Uani 1.00 1 d .
C(1) C 0.44572(11) 0.39769(19) 0.2610(2) 0.0264(6) Uani 1.00 1 d .
C(2) C 0.41218(14) 0.4191(2) 0.34753(17) 0.0312(4) Uani 1.00 1 d .
C(3) C 0.36822(16) 0.5257(2) 0.3634(2) 0.0399(5) Uani 1.00 1 d .
C(4) C 0.35837(19) 0.6138(2) 0.2943(2) 0.0430(7) Uani 1.00 1 d .
C(5) C 0.39492(18) 0.5959(2) 0.2100(2) 0.0407(5) Uani 1.00 1 d .
C(6) C 0.43911(14) 0.4897(2) 0.19108(18) 0.0323(4) Uani 1.00 1 d .
C(7) C 0.42890(16) 0.3258(2) 0.42243(17) 0.0340(4) Uani 1.00 1 d .
C(8) C 0.40187(14) 0.1956(2) 0.40137(16) 0.0312(4) Uani 1.00 1 d .
C(9) C 0.44914(16) 0.0916(2) 0.4226(2) 0.0368(5) Uani 1.00 1 d .
C(10) C 0.47996(19) 0.4696(2) 0.10005(19) 0.0436(5) Uani 1.00 1 d .
C(11) C 0.37836(19) 0.1096(2) 0.1369(2) 0.0397(5) Uani 1.00 1 d .
C(12) C 0.32388(16) 0.1075(2) 0.2110(2) 0.0385(5) Uani 1.00 1 d .
C(13) C 0.34077(13) 0.0004(2) 0.2650(2) 0.0394(4) Uani 1.00 1 d .
C(14) C 0.40543(17) -0.0639(2) 0.2241(2) 0.0403(5) Uani 1.00 1 d .
C(15) C 0.42807(17) 0.0051(2) 0.1432(2) 0.0404(5) Uani 1.00 1 d .
C(16) C 0.59553(12) -0.09795(18) 0.2835(2) 0.0286(4) Uani 1.00 1 d .
C(17) C 0.56841(18) -0.1625(2) 0.3610(2) 0.0404(5) Uani 1.00 1 d .
C(18) C 0.5716(2) -0.2909(2) 0.3650(2) 0.0467(6) Uani 1.00 1 d .
C(19) C 0.6027(2) -0.3574(2) 0.2910(2) 0.0514(8) Uani 1.00 1 d .
C(20) C 0.6276(2) -0.2954(2) 0.2138(2) 0.0571(8) Uani 1.00 1 d .
C(21) C 0.62453(19) -0.1653(2) 0.2092(2) 0.0422(5) Uani 1.00 1 d .
C(22) C 0.63580(18) 0.1162(2) 0.1730(2) 0.0260(5) Uani 1.00 1 d .
C(23) C 0.71679(15) 0.0911(2) 0.16663(18) 0.0323(4) Uani 1.00 1 d .
C(24) C 0.75824(16) 0.1222(2) 0.0864(2) 0.0374(5) Uani 1.00 1 d .
C(25) C 0.72019(17) 0.1805(2) 0.01411(19) 0.0383(5) Uani 1.00 1 d .
C(26) C 0.64040(16) 0.2070(2) 0.02015(17) 0.0367(5) Uani 1.00 1 d .
C(27) C 0.59792(15) 0.1749(2) 0.09924(16) 0.0314(4) Uani 1.00 1 d .
C(28) C 0.63827(17) 0.1401(2) 0.36752(19) 0.0296(5) Uani 1.00 1 d .
C(29) C 0.67556(17) 0.0757(2) 0.43759(19) 0.0416(5) Uani 1.00 1 d .
C(30) C 0.7140(2) 0.1400(3) 0.5095(2) 0.0518(7) Uani 1.00 1 d .
C(31) C 0.71467(18) 0.2675(3) 0.5098(2) 0.0516(7) Uani 1.00 1 d .
C(32) C 0.67919(17) 0.3330(3) 0.4392(2) 0.0484(6) Uani 1.00 1 d .
C(33) C 0.64100(16) 0.2712(2) 0.3678(2) 0.0403(5) Uani 1.00 1 d .
H(1) H 0.3446 0.5386 0.4223 0.048 Uiso 1.00 1 c R
H(2) H 0.3269 0.6854 0.3050 0.052 Uiso 1.00 1 c R
H(3) H 0.3898 0.6576 0.1635 0.049 Uiso 1.00 1 c R
H(4) H 0.4028 0.3537 0.4801 0.041 Uiso 1.00 1 c R
H(5) H 0.4867 0.3244 0.4341 0.041 Uiso 1.00 1 c R
H(6) H 0.3440 0.1819 0.4120 0.037 Uiso 1.00 1 c R
H(7) H 0.4213 0.0182 0.4477 0.044 Uiso 1.00 1 c R
H(8) H 0.5004 0.1085 0.4533 0.044 Uiso 1.00 1 c R
H(9) H 0.5335 0.5044 0.1028 0.052 Uiso 1.00 1 c R
H(10) H 0.4499 0.5106 0.0507 0.052 Uiso 1.00 1 c R
H(11) H 0.4831 0.3805 0.0872 0.052 Uiso 1.00 1 c R
H(12) H 0.3805 0.1740 0.0871 0.048 Uiso 1.00 1 c R
H(13) H 0.2799 0.1678 0.2217 0.046 Uiso 1.00 1 c R
H(14) H 0.3092 -0.0290 0.3193 0.047 Uiso 1.00 1 c R
H(15) H 0.4269 -0.1462 0.2437 0.048 Uiso 1.00 1 c R
H(16) H 0.4703 -0.0186 0.0980 0.048 Uiso 1.00 1 c R
H(17) H 0.5474 -0.1177 0.4120 0.048 Uiso 1.00 1 c R
H(18) H 0.5526 -0.3333 0.4182 0.056 Uiso 1.00 1 c R
H(19) H 0.6066 -0.4451 0.2941 0.062 Uiso 1.00 1 c R
H(20) H 0.6473 -0.3410 0.1624 0.069 Uiso 1.00 1 c R
H(21) H 0.6424 -0.1236 0.1552 0.051 Uiso 1.00 1 c R
H(22) H 0.7436 0.0529 0.2169 0.039 Uiso 1.00 1 c R
H(23) H 0.8130 0.1031 0.0815 0.045 Uiso 1.00 1 c R
H(24) H 0.7489 0.2026 -0.0400 0.046 Uiso 1.00 1 c R
H(25) H 0.6144 0.2472 -0.0298 0.044 Uiso 1.00 1 c R
H(26) H 0.5430 0.1932 0.1030 0.038 Uiso 1.00 1 c R
H(27) H 0.6753 -0.0123 0.4373 0.050 Uiso 1.00 1 c R
H(28) H 0.7395 0.0954 0.5578 0.062 Uiso 1.00 1 c R
H(29) H 0.7398 0.3107 0.5590 0.062 Uiso 1.00 1 c R
H(30) H 0.6809 0.4211 0.4394 0.058 Uiso 1.00 1 c R
H(31) H 0.6167 0.3168 0.3192 0.048 Uiso 1.00 1 c R

loop_
_atom_site_aniso_label
_atom_site_aniso_U_11
_atom_site_aniso_U_22
_atom_site_aniso_U_33
_atom_site_aniso_U_12
_atom_site_aniso_U_13
_atom_site_aniso_U_23
Ru(1) 0.02736(8) 0.02196(7) 0.02179(8) -0.00028(4) 0.00149(8) -0.00010(8)
P(1) 0.0293(2) 0.02326(19) 0.0199(2) 0.00057(14) 0.0017(2) 0.0006(2)
O(1) 0.0354(7) 0.0242(6) 0.0309(7) 0.0001(5) 0.0080(5) 0.0019(5)
C(1) 0.0260(8) 0.0226(7) 0.0308(18) -0.0039(5) -0.0002(8) -0.0039(10)
C(2) 0.0354(10) 0.0277(10) 0.0306(11) -0.0020(8) -0.0006(8) -0.0065(8)
C(3) 0.0452(13) 0.0321(11) 0.0424(13) -0.0003(9) 0.0038(10) -0.0147(10)
C(4) 0.0473(13) 0.0270(10) 0.055(2) 0.0054(8) -0.0049(12) -0.0110(9)
C(5) 0.0515(15) 0.0250(10) 0.0456(15) -0.0012(10) -0.0094(12) 0.0002(9)
C(6) 0.0397(11) 0.0243(10) 0.0328(12) -0.0067(8) -0.0045(8) 0.0015(8)
C(7) 0.0421(11) 0.0352(11) 0.0249(11) -0.0016(9) 0.0028(9) -0.0041(8)
C(8) 0.0355(10) 0.0326(10) 0.0254(10) -0.0039(8) 0.0069(8) 0.0008(8)
C(9) 0.0479(15) 0.0387(12) 0.0237(12) 0.0019(9) 0.0083(9) 0.0072(9)
C(10) 0.0556(16) 0.0405(13) 0.0348(13) -0.0055(11) 0.0039(11) 0.0103(10)
C(11) 0.0469(14) 0.0393(13) 0.0330(13) -0.0007(9) -0.0114(11) -0.0008(9)
C(12) 0.0334(12) 0.0383(13) 0.0438(15) 0.0005(8) -0.0048(10) -0.0019(9)
C(13) 0.0349(9) 0.0369(9) 0.0465(14) -0.0105(7) -0.0025(13) -0.0001(12)
C(14) 0.0466(13) 0.0250(10) 0.0492(15) -0.0045(8) -0.0110(11) -0.0038(9)
C(15) 0.0442(12) 0.0384(13) 0.0386(13) -0.0004(10) -0.0060(11) -0.0133(10)
C(16) 0.0306(8) 0.0257(8) 0.0295(13) 0.0006(6) 0.0001(9) 0.0013(8)
C(17) 0.0555(15) 0.0335(12) 0.0320(13) 0.0025(10) 0.0034(11) 0.0094(10)
C(18) 0.0589(16) 0.0372(13) 0.0441(15) 0.0007(12) -0.0018(13) 0.0157(11)
C(19) 0.0622(16) 0.0248(10) 0.067(2) -0.0024(10) -0.0049(15) 0.0056(12)
C(20) 0.076(2) 0.0298(13) 0.065(2) 0.0023(13) 0.0203(18) -0.0074(12)
C(21) 0.0566(16) 0.0278(11) 0.0420(13) -0.0033(10) 0.0131(12) -0.0032(9)
C(22) 0.0301(12) 0.0241(10) 0.0239(11) -0.0002(7) 0.0022(9) 0.0016(7)
C(23) 0.0313(10) 0.0339(10) 0.0316(12) -0.0000(8) -0.0003(8) -0.0002(8)
C(24) 0.0326(11) 0.0411(13) 0.0384(14) -0.0040(8) 0.0084(10) 0.0000(9)
C(25) 0.0455(14) 0.0384(12) 0.0310(12) -0.0054(10) 0.0097(10) 0.0010(9)
C(26) 0.0483(13) 0.0354(11) 0.0263(11) 0.0000(9) 0.0044(9) 0.0060(8)
C(27) 0.0373(11) 0.0301(10) 0.0268(10) 0.0024(8) 0.0033(8) 0.0030(8)
C(28) 0.0283(12) 0.0391(12) 0.0215(11) -0.0016(9) 0.0004(9) -0.0028(9)
C(29) 0.0413(13) 0.0519(14) 0.0316(12) -0.0071(11) -0.0038(10) 0.0061(10)
C(30) 0.0449(16) 0.083(2) 0.0277(14) -0.0154(15) -0.0054(12) 0.0062(13)
C(31) 0.0386(13) 0.082(2) 0.0346(14) -0.0181(13) 0.0037(11) -0.0208(13)
C(32) 0.0372(12) 0.0507(15) 0.0573(18) -0.0076(11) 0.0008(12) -0.0220(13)
C(33) 0.0382(12) 0.0381(12) 0.0447(14) -0.0002(9) -0.0027(10) -0.0100(10)

loop_
_atom_type_symbol
_atom_type_description
_atom_type_scat_dispersion_real
_atom_type_scat_dispersion_imag
_atom_type_scat_source
C C 0.003 0.002
;
International Tables for Crystallography
(1992, Vol. C, Tables 4.2.6.8 and 6.1.1.4)
;
H H 0.000 0.000
;
International Tables for Crystallography
(1992, Vol. C, Table 6.1.1.4)
;
O O 0.011 0.006
;
International Tables for Crystallography
(1992, Vol. C, Tables 4.2.6.8 and 6.1.1.4)
;
P P 0.102 0.094
;
International Tables for Crystallography
(1992, Vol. C, Tables 4.2.6.8 and 6.1.1.4)
;
Ru Ru -1.259 0.836
;
International Tables for Crystallography
(1992, Vol. C, Tables 4.2.6.8 and 6.1.1.4)
;

loop_
_geom_angle_atom_site_label_1
_geom_angle_atom_site_label_2
_geom_angle_atom_site_label_3
_geom_angle
_geom_angle_publ_flag
P(1) Ru(1) O(1) 82.38(4) yes
P(1) Ru(1) C(8) 113.27(6) yes
P(1) Ru(1) C(9) 85.57(7) yes
P(1) Ru(1) C(11) 119.95(8) yes
P(1) Ru(1) C(12) 153.36(7) yes
P(1) Ru(1) C(13) 131.90(6) yes
P(1) Ru(1) C(14) 96.41(7) yes
P(1) Ru(1) C(15) 91.48(7) yes
O(1) Ru(1) C(8) 86.08(7) yes
O(1) Ru(1) C(9) 107.60(8) yes
O(1) Ru(1) C(11) 91.79(8) yes
O(1) Ru(1) C(12) 106.25(8) yes
O(1) Ru(1) C(13) 143.44(8) yes
O(1) Ru(1) C(14) 149.83(9) yes
O(1) Ru(1) C(15) 111.84(8) yes
C(8) Ru(1) C(9) 37.61(9) yes
C(8) Ru(1) C(11) 125.92(9) yes
C(8) Ru(1) C(12) 92.70(10) yes
C(8) Ru(1) C(13) 89.54(10) yes
C(8) Ru(1) C(14) 121.19(9) yes
C(8) Ru(1) C(15) 151.64(9) yes
C(9) Ru(1) C(11) 150.29(10) yes
C(9) Ru(1) C(12) 114.39(10) yes
C(9) Ru(1) C(13) 89.93(12) yes
C(9) Ru(1) C(14) 102.34(10) yes
C(9) Ru(1) C(15) 139.67(10) yes
C(11) Ru(1) C(12) 36.65(11) yes
C(11) Ru(1) C(13) 62.11(12) yes
C(11) Ru(1) C(14) 62.57(10) yes
C(11) Ru(1) C(15) 36.57(10) yes
C(12) Ru(1) C(13) 37.69(10) yes
C(12) Ru(1) C(14) 63.30(9) yes
C(12) Ru(1) C(15) 61.88(10) yes
C(13) Ru(1) C(14) 38.24(10) yes
C(13) Ru(1) C(15) 62.83(11) yes
C(14) Ru(1) C(15) 38.00(10) yes
Ru(1) P(1) C(16) 111.39(6) yes
Ru(1) P(1) C(22) 115.63(9) yes
Ru(1) P(1) C(28) 117.17(9) yes
C(16) P(1) C(22) 104.08(11) yes
C(16) P(1) C(28) 106.28(12) yes
C(22) P(1) C(28) 100.90(12) yes
Ru(1) O(1) C(1) 121.29(14) yes
O(1) C(1) C(2) 122.4(2) yes
O(1) C(1) C(6) 118.0(2) yes
C(2) C(1) C(6) 119.4(2) yes
C(1) C(2) C(3) 120.2(2) yes
C(1) C(2) C(7) 117.3(2) yes
C(3) C(2) C(7) 122.4(2) yes
C(2) C(3) C(4) 120.8(2) yes
C(3) C(4) C(5) 119.0(2) yes
C(4) C(5) C(6) 121.9(2) yes
C(1) C(6) C(5) 118.5(2) yes
C(1) C(6) C(10) 119.1(2) yes
C(5) C(6) C(10) 122.5(2) yes
C(2) C(7) C(8) 114.9(2) yes
Ru(1) C(8) C(7) 115.73(15) yes
Ru(1) C(8) C(9) 71.75(15) yes
C(7) C(8) C(9) 121.7(2) yes
Ru(1) C(9) C(8) 70.64(14) yes
Ru(1) C(11) C(12) 70.84(17) yes
Ru(1) C(11) C(15) 70.94(17) yes
C(12) C(11) C(15) 109.1(2) yes
Ru(1) C(12) C(11) 72.51(16) yes
Ru(1) C(12) C(13) 68.68(14) yes
C(11) C(12) C(13) 107.3(2) yes
Ru(1) C(13) C(12) 73.63(14) yes
Ru(1) C(13) C(14) 71.15(13) yes
C(12) C(13) C(14) 108.8(2) yes
Ru(1) C(14) C(13) 70.61(13) yes
Ru(1) C(14) C(15) 73.25(15) yes
C(13) C(14) C(15) 106.8(2) yes
Ru(1) C(15) C(11) 72.49(16) yes
Ru(1) C(15) C(14) 68.76(15) yes
C(11) C(15) C(14) 108.0(2) yes
P(1) C(16) C(17) 119.63(19) yes
P(1) C(16) C(21) 121.41(19) yes
C(17) C(16) C(21) 118.4(2) yes
C(16) C(17) C(18) 121.3(2) yes
C(17) C(18) C(19) 119.9(2) yes
C(18) C(19) C(20) 119.4(2) yes
C(19) C(20) C(21) 121.0(3) yes
C(16) C(21) C(20) 120.1(2) yes
P(1) C(22) C(23) 120.8(2) yes
P(1) C(22) C(27) 120.1(2) yes
C(23) C(22) C(27) 119.1(2) yes
C(22) C(23) C(24) 119.9(2) yes
C(23) C(24) C(25) 120.3(2) yes
C(24) C(25) C(26) 120.1(2) yes
C(25) C(26) C(27) 120.2(2) yes
C(22) C(27) C(26) 120.2(2) yes
P(1) C(28) C(29) 125.1(2) yes
P(1) C(28) C(33) 115.8(2) yes
C(29) C(28) C(33) 119.0(2) yes
C(28) C(29) C(30) 120.3(2) yes
C(29) C(30) C(31) 119.9(3) yes
C(30) C(31) C(32) 120.5(3) yes
C(31) C(32) C(33) 120.4(2) yes
C(28) C(33) C(32) 119.9(2) yes
C(2) C(3) H(1) 119.6 no
C(4) C(3) H(1) 119.6 no
C(3) C(4) H(2) 120.5 no
C(5) C(4) H(2) 120.5 no
C(4) C(5) H(3) 119.1 no
C(6) C(5) H(3) 119.1 no
C(2) C(7) H(4) 108.5 no
C(2) C(7) H(5) 108.5 no
C(8) C(7) H(4) 108.6 no
C(8) C(7) H(5) 108.5 no
H(4) C(7) H(5) 107.5 no
Ru(1) C(8) H(6) 113.7 no
C(7) C(8) H(6) 113.7 no
C(9) C(8) H(6) 113.7 no
Ru(1) C(9) H(7) 116.6 no
Ru(1) C(9) H(8) 116.6 no
C(8) C(9) H(7) 116.6 no
C(8) C(9) H(8) 116.6 no
H(7) C(9) H(8) 113.6 no
C(6) C(10) H(9) 109.5 no
C(6) C(10) H(10) 109.5 no
C(6) C(10) H(11) 109.5 no
H(9) C(10) H(10) 109.5 no
H(9) C(10) H(11) 109.5 no
H(10) C(10) H(11) 109.5 no
Ru(1) C(11) H(12) 125.4 no
C(12) C(11) H(12) 125.4 no
C(15) C(11) H(12) 125.4 no
Ru(1) C(12) H(13) 126.3 no
C(11) C(12) H(13) 126.3 no
C(13) C(12) H(13) 126.3 no
Ru(1) C(13) H(14) 125.5 no
C(12) C(13) H(14) 125.5 no
C(14) C(13) H(14) 125.5 no
Ru(1) C(14) H(15) 126.4 no
C(13) C(14) H(15) 126.4 no
C(15) C(14) H(15) 126.4 no
Ru(1) C(15) H(16) 126.0 no
C(11) C(15) H(16) 126.0 no
C(14) C(15) H(16) 126.0 no
C(16) C(17) H(17) 119.4 no
C(18) C(17) H(17) 119.4 no
C(17) C(18) H(18) 120.1 no
C(19) C(18) H(18) 120.1 no
C(18) C(19) H(19) 120.3 no
C(20) C(19) H(19) 120.3 no
C(19) C(20) H(20) 119.5 no
C(21) C(20) H(20) 119.5 no
C(16) C(21) H(21) 120.0 no
C(20) C(21) H(21) 120.0 no
C(22) C(23) H(22) 120.0 no
C(24) C(23) H(22) 120.0 no
C(23) C(24) H(23) 119.8 no
C(25) C(24) H(23) 119.8 no
C(24) C(25) H(24) 119.9 no
C(26) C(25) H(24) 119.9 no
C(25) C(26) H(25) 119.9 no
C(27) C(26) H(25) 119.9 no
C(22) C(27) H(26) 119.9 no
C(26) C(27) H(26) 119.9 no
C(28) C(29) H(27) 119.8 no
C(30) C(29) H(27) 119.9 no
C(29) C(30) H(28) 120.1 no
C(31) C(30) H(28) 120.1 no
C(30) C(31) H(29) 119.7 no
C(32) C(31) H(29) 119.7 no
C(31) C(32) H(30) 119.8 no
C(33) C(32) H(30) 119.8 no
C(28) C(33) H(31) 120.1 no
C(32) C(33) H(31) 120.1 no

loop_
_geom_bond_atom_site_label_1
_geom_bond_atom_site_label_2
_geom_bond_distance
_geom_bond_publ_flag
Ru(1) P(1) 2.3193(5) yes
Ru(1) O(1) 2.1168(15) yes
Ru(1) C(8) 2.180(2) yes
Ru(1) C(9) 2.195(2) yes
Ru(1) C(11) 2.255(3) yes
Ru(1) C(12) 2.233(2) yes
Ru(1) C(13) 2.168(2) yes
Ru(1) C(14) 2.175(2) yes
Ru(1) C(15) 2.235(2) yes
P(1) C(16) 1.8329(19) yes
P(1) C(22) 1.831(2) yes
P(1) C(28) 1.829(2) yes
O(1) C(1) 1.336(2) yes
C(1) C(2) 1.391(4) yes
C(1) C(6) 1.421(4) yes
C(2) C(3) 1.388(3) yes
C(2) C(7) 1.504(3) yes
C(3) C(4) 1.388(3) yes
C(4) C(5) 1.379(4) yes
C(5) C(6) 1.394(3) yes
C(6) C(10) 1.501(3) yes
C(7) C(8) 1.508(3) yes
C(8) C(9) 1.410(3) yes
C(11) C(12) 1.411(4) yes
C(11) C(15) 1.409(3) yes
C(12) C(13) 1.423(3) yes
C(13) C(14) 1.423(3) yes
C(14) C(15) 1.437(4) yes
C(16) C(17) 1.396(3) yes
C(16) C(21) 1.385(3) yes
C(17) C(18) 1.386(4) yes
C(18) C(19) 1.390(4) yes
C(19) C(20) 1.367(4) yes
C(20) C(21) 1.406(3) yes
C(22) C(23) 1.398(3) yes
C(22) C(27) 1.395(3) yes
C(23) C(24) 1.395(3) yes
C(24) C(25) 1.378(3) yes
C(25) C(26) 1.380(3) yes
C(26) C(27) 1.393(3) yes
C(28) C(29) 1.379(4) yes
C(28) C(33) 1.415(3) yes
C(29) C(30) 1.408(4) yes
C(30) C(31) 1.375(5) yes
C(31) C(32) 1.377(4) yes
C(32) C(33) 1.387(4) yes
C(3) H(1) 0.950 no
C(4) H(2) 0.950 no
C(5) H(3) 0.950 no
C(7) H(4) 0.990 no
C(7) H(5) 0.990 no
C(8) H(6) 1.000 no
C(9) H(7) 0.990 no
C(9) H(8) 0.990 no
C(10) H(9) 0.980 no
C(10) H(10) 0.980 no
C(10) H(11) 0.980 no
C(11) H(12) 1.000 no
C(12) H(13) 1.000 no
C(13) H(14) 1.000 no
C(14) H(15) 1.000 no
C(15) H(16) 1.000 no
C(17) H(17) 0.950 no
C(18) H(18) 0.950 no
C(19) H(19) 0.950 no
C(20) H(20) 0.950 no
C(21) H(21) 0.950 no
C(23) H(22) 0.950 no
C(24) H(23) 0.950 no
C(25) H(24) 0.950 no
C(26) H(25) 0.950 no
C(27) H(26) 0.950 no
C(29) H(27) 0.950 no
C(30) H(28) 0.950 no
C(31) H(29) 0.950 no
C(32) H(30) 0.950 no
C(33) H(31) 0.950 no

loop_
_geom_contact_atom_site_label_1
_geom_contact_atom_site_label_2
_geom_contact_distance
_geom_contact_site_symmetry_2
C(3) C(29) 3.597(3) 3_455
C(6) C(19) 3.527(4) 1_565
C(8) C(31) 3.551(3) 3_455
C(15) C(29) 3.556(4) 4_654
C(15) C(30) 3.455(4) 4_654
C(19) C(6) 3.527(4) 1_545
C(29) C(3) 3.597(3) 3_555
C(29) C(15) 3.556(4) 4_655
C(30) C(15) 3.455(4) 4_655
C(31) C(8) 3.551(3) 3_555
O(1) H(19) 3.505 1_565
C(1) H(19) 3.239 1_565
C(1) H(22) 3.514 3_455
C(1) H(23) 3.428 3_455
C(2) H(22) 3.429 3_455
C(3) H(18) 3.555 1_565
C(3) H(22) 3.103 3_455
C(3) H(25) 2.909 4_665
C(3) H(27) 3.432 3_455
C(4) H(15) 2.928 1_565
C(4) H(22) 2.871 3_455
C(4) H(24) 3.596 4_665
C(4) H(25) 2.985 4_665
C(5) H(15) 2.875 1_565
C(5) H(22) 3.019 3_455
C(5) H(23) 3.157 3_455
C(5) H(29) 3.309 4_664
C(6) H(19) 3.273 1_565
C(6) H(22) 3.355 3_455
C(6) H(23) 2.836 3_455
C(7) H(9) 3.247 4_665
C(7) H(10) 3.276 4_665
C(8) H(29) 3.561 3_455
C(9) H(16) 2.982 4_655
C(10) H(4) 3.249 4_664
C(10) H(5) 3.317 4_664
C(10) H(18) 3.060 4_654
C(10) H(23) 2.940 3_455
C(11) H(17) 3.484 4_654
C(11) H(23) 3.386 3_455
C(11) H(27) 3.199 4_654
C(11) H(28) 3.188 4_654
C(12) H(28) 3.292 4_654
C(13) H(2) 3.454 1_545
C(13) H(28) 3.444 4_654
C(14) H(2) 3.230 1_545
C(14) H(3) 3.140 1_545
C(14) H(28) 3.446 4_654
C(15) H(8) 3.238 4_654
C(15) H(17) 3.578 4_654
C(15) H(27) 3.449 4_654
C(15) H(28) 3.272 4_654
C(17) H(12) 3.381 4_655
C(17) H(25) 3.585 4_655
C(18) H(10) 3.599 4_655
C(18) H(11) 3.477 4_655
C(18) H(12) 3.541 4_655
C(18) H(24) 3.328 2_645
C(18) H(25) 3.521 4_655
C(19) H(9) 3.313 1_545
C(19) H(24) 3.558 2_645
C(19) H(30) 3.471 1_545
C(19) H(31) 3.546 1_545
C(20) H(4) 3.471 4_654
C(20) H(9) 3.124 1_545
C(20) H(28) 3.391 2_644
C(20) H(29) 3.365 2_644
C(21) H(29) 3.167 2_644
C(22) H(13) 3.442 3_555
C(23) H(13) 2.921 3_555
C(23) H(29) 3.479 2_644
C(24) H(10) 3.578 3_555
C(24) H(12) 3.017 3_555
C(24) H(13) 3.014 3_555
C(24) H(29) 3.383 2_644
C(24) H(30) 3.204 2_644
C(25) H(1) 3.483 4_664
C(25) H(2) 3.442 4_664
C(25) H(7) 3.351 4_654
C(25) H(12) 3.303 3_555
C(25) H(13) 3.561 3_555
C(25) H(14) 3.292 4_654
C(25) H(30) 3.433 2_644
C(26) H(1) 3.097 4_664
C(26) H(2) 3.363 4_664
C(26) H(7) 2.843 4_654
C(26) H(14) 3.581 4_654
C(27) H(7) 3.039 4_654
C(29) H(1) 3.118 3_555
C(29) H(12) 3.580 4_655
C(29) H(16) 3.438 4_655
C(30) H(1) 3.187 3_555
C(30) H(3) 3.576 4_665
C(30) H(4) 3.217 3_555
C(30) H(6) 3.240 3_555
C(30) H(20) 3.226 2_655
C(31) H(3) 2.949 4_665
C(31) H(4) 3.462 3_555
C(31) H(6) 2.658 3_555
C(31) H(20) 3.415 2_655
C(31) H(21) 3.410 2_655
C(32) H(3) 3.444 4_665
C(32) H(6) 2.816 3_555
C(32) H(10) 3.193 4_665
C(32) H(13) 3.572 3_555
C(32) H(14) 3.506 3_555
C(32) H(19) 3.409 1_565
C(32) H(23) 3.567 2_655
C(33) H(6) 3.525 3_555
C(33) H(13) 3.223 3_555
C(33) H(19) 3.291 1_565
H(1) C(25) 3.483 4_665
H(1) C(26) 3.097 4_665
H(1) C(29) 3.118 3_455
H(1) C(30) 3.187 3_455
H(1) H(9) 3.354 4_665
H(1) H(22) 3.562 3_455
H(1) H(24) 3.253 4_665
H(1) H(25) 2.509 4_665
H(1) H(27) 2.882 3_455
H(1) H(28) 3.011 3_455
H(2) C(13) 3.454 1_565
H(2) C(14) 3.230 1_565
H(2) C(25) 3.442 4_665
H(2) C(26) 3.363 4_665
H(2) H(14) 3.102 1_565
H(2) H(15) 2.633 1_565
H(2) H(22) 3.195 3_455
H(2) H(24) 2.849 4_665
H(2) H(25) 2.684 4_665
H(3) C(14) 3.140 1_565
H(3) C(30) 3.576 4_664
H(3) C(31) 2.949 4_664
H(3) C(32) 3.444 4_664
H(3) H(15) 2.492 1_565
H(3) H(22) 3.442 3_455
H(3) H(23) 3.315 3_455
H(3) H(29) 2.681 4_664
H(3) H(30) 3.552 4_664
H(4) C(10) 3.249 4_665
H(4) C(20) 3.471 4_655
H(4) C(30) 3.217 3_455
H(4) C(31) 3.462 3_455
H(4) H(9) 2.577 4_665
H(4) H(10) 3.061 4_665
H(4) H(20) 2.768 4_655
H(4) H(28) 3.027 3_455
H(4) H(29) 3.467 3_455
H(5) C(10) 3.317 4_665
H(5) H(9) 3.076 4_665
H(5) H(10) 2.675 4_665
H(6) C(30) 3.240 3_455
H(6) C(31) 2.658 3_455
H(6) C(32) 2.816 3_455
H(6) C(33) 3.525 3_455
H(6) H(21) 3.576 4_655
H(6) H(29) 2.759 3_455
H(6) H(30) 2.997 3_455
H(7) C(25) 3.351 4_655
H(7) C(26) 2.843 4_655
H(7) C(27) 3.039 4_655
H(7) H(16) 2.841 4_655
H(7) H(21) 3.382 4_655
H(7) H(25) 2.943 4_655
H(7) H(26) 3.255 4_655
H(8) C(15) 3.238 4_655
H(8) H(16) 2.357 4_655
H(9) C(7) 3.247 4_664
H(9) C(19) 3.313 1_565
H(9) C(20) 3.124 1_565
H(9) H(1) 3.354 4_664
H(9) H(4) 2.577 4_664
H(9) H(5) 3.076 4_664
H(9) H(18) 3.555 4_654
H(9) H(19) 3.075 1_565
H(9) H(20) 2.686 1_565
H(10) C(7) 3.276 4_664
H(10) C(18) 3.599 4_654
H(10) C(24) 3.578 3_455
H(10) C(32) 3.193 4_664
H(10) H(4) 3.061 4_664
H(10) H(5) 2.675 4_664
H(10) H(18) 2.707 4_654
H(10) H(23) 2.656 3_455
H(10) H(30) 2.830 4_664
H(11) C(18) 3.477 4_654
H(11) H(18) 2.566 4_654
H(11) H(23) 2.881 3_455
H(12) C(17) 3.381 4_654
H(12) C(18) 3.541 4_654
H(12) C(24) 3.017 3_455
H(12) C(25) 3.303 3_455
H(12) C(29) 3.580 4_654
H(12) H(17) 2.873 4_654
H(12) H(18) 3.191 4_654
H(12) H(23) 2.663 3_455
H(12) H(24) 3.175 3_455
H(12) H(27) 2.934 4_654
H(12) H(28) 3.568 4_654
H(13) C(22) 3.442 3_455
H(13) C(23) 2.921 3_455
H(13) C(24) 3.014 3_455
H(13) C(25) 3.561 3_455
H(13) C(32) 3.572 3_455
H(13) C(33) 3.223 3_455
H(13) H(22) 3.075 3_455
H(13) H(23) 3.244 3_455
H(13) H(31) 3.099 3_455
H(14) C(25) 3.292 4_655
H(14) C(26) 3.581 4_655
H(14) C(32) 3.506 3_455
H(14) H(2) 3.102 1_545
H(14) H(19) 3.453 3_445
H(14) H(24) 2.933 4_655
H(14) H(25) 3.458 4_655
H(14) H(30) 3.011 3_455
H(15) C(4) 2.928 1_545
H(15) C(5) 2.875 1_545
H(15) H(2) 2.633 1_545
H(15) H(3) 2.492 1_545
H(15) H(25) 3.518 4_655
H(16) C(9) 2.982 4_654
H(16) C(29) 3.438 4_654
H(16) H(7) 2.841 4_654
H(16) H(8) 2.357 4_654
H(16) H(17) 3.078 4_654
H(16) H(27) 3.398 4_654
H(17) C(11) 3.484 4_655
H(17) C(15) 3.578 4_655
H(17) H(12) 2.873 4_655
H(17) H(16) 3.078 4_655
H(17) H(25) 3.181 4_655
H(17) H(26) 3.256 4_655
H(18) C(3) 3.555 1_545
H(18) C(10) 3.060 4_655
H(18) H(9) 3.555 4_655
H(18) H(10) 2.707 4_655
H(18) H(11) 2.566 4_655
H(18) H(12) 3.191 4_655
H(18) H(23) 3.345 2_645
H(18) H(24) 3.428 2_645
H(18) H(25) 3.063 4_655
H(18) H(26) 3.467 4_655
H(18) H(30) 3.436 1_545
H(19) O(1) 3.505 1_545
H(19) C(1) 3.239 1_545
H(19) C(6) 3.273 1_545
H(19) C(32) 3.409 1_545
H(19) C(33) 3.291 1_545
H(19) H(9) 3.075 1_545
H(19) H(14) 3.453 3_545
H(19) H(30) 2.839 1_545
H(19) H(31) 2.599 1_545
H(20) C(30) 3.226 2_644
H(20) C(31) 3.415 2_644
H(20) H(4) 2.768 4_654
H(20) H(9) 2.686 1_545
H(20) H(28) 2.532 2_644
H(20) H(29) 2.923 2_644
H(21) C(31) 3.410 2_644
H(21) H(6) 3.576 4_654
H(21) H(7) 3.382 4_654
H(21) H(29) 2.529 2_644
H(22) C(1) 3.514 3_555
H(22) C(2) 3.429 3_555
H(22) C(3) 3.103 3_555
H(22) C(4) 2.871 3_555
H(22) C(5) 3.019 3_555
H(22) C(6) 3.355 3_555
H(22) H(1) 3.562 3_555
H(22) H(2) 3.195 3_555
H(22) H(3) 3.442 3_555
H(22) H(13) 3.075 3_555
H(22) H(29) 3.479 2_644
H(23) C(1) 3.428 3_555
H(23) C(5) 3.157 3_555
H(23) C(6) 2.836 3_555
H(23) C(10) 2.940 3_555
H(23) C(11) 3.386 3_555
H(23) C(32) 3.567 2_644
H(23) H(3) 3.315 3_555
H(23) H(10) 2.656 3_555
H(23) H(11) 2.881 3_555
H(23) H(12) 2.663 3_555
H(23) H(13) 3.244 3_555
H(23) H(18) 3.345 2_654
H(23) H(29) 3.293 2_644
H(23) H(30) 2.842 2_644
H(24) C(4) 3.596 4_664
H(24) C(18) 3.328 2_654
H(24) C(19) 3.558 2_654
H(24) H(1) 3.253 4_664
H(24) H(2) 2.849 4_664
H(24) H(12) 3.175 3_555
H(24) H(14) 2.933 4_654
H(24) H(18) 3.428 2_654
H(24) H(27) 3.347 2_654
H(24) H(30) 3.274 2_644
H(25) C(3) 2.909 4_664
H(25) C(4) 2.985 4_664
H(25) C(17) 3.585 4_654
H(25) C(18) 3.521 4_654
H(25) H(1) 2.509 4_664
H(25) H(2) 2.684 4_664
H(25) H(7) 2.943 4_654
H(25) H(14) 3.458 4_654
H(25) H(15) 3.518 4_654
H(25) H(17) 3.181 4_654
H(25) H(18) 3.063 4_654
H(26) H(7) 3.255 4_654
H(26) H(17) 3.256 4_654
H(26) H(18) 3.467 4_654
H(27) C(3) 3.432 3_555
H(27) C(11) 3.199 4_655
H(27) C(15) 3.449 4_655
H(27) H(1) 2.882 3_555
H(27) H(12) 2.934 4_655
H(27) H(16) 3.398 4_655
H(27) H(24) 3.347 2_645
H(28) C(11) 3.188 4_655
H(28) C(12) 3.292 4_655
H(28) C(13) 3.444 4_655
H(28) C(14) 3.446 4_655
H(28) C(15) 3.272 4_655
H(28) C(20) 3.391 2_655
H(28) H(1) 3.011 3_555
H(28) H(4) 3.027 3_555
H(28) H(12) 3.568 4_655
H(28) H(20) 2.532 2_655
H(29) C(5) 3.309 4_665
H(29) C(8) 3.561 3_555
H(29) C(20) 3.365 2_655
H(29) C(21) 3.167 2_655
H(29) C(23) 3.479 2_655
H(29) C(24) 3.383 2_655
H(29) H(3) 2.681 4_665
H(29) H(4) 3.467 3_555
H(29) H(6) 2.759 3_555
H(29) H(20) 2.923 2_655
H(29) H(21) 2.529 2_655
H(29) H(22) 3.479 2_655
H(29) H(23) 3.293 2_655
H(30) C(19) 3.471 1_565
H(30) C(24) 3.204 2_655
H(30) C(25) 3.433 2_655
H(30) H(3) 3.552 4_665
H(30) H(6) 2.997 3_555
H(30) H(10) 2.830 4_665
H(30) H(14) 3.011 3_555
H(30) H(18) 3.436 1_565
H(30) H(19) 2.839 1_565
H(30) H(23) 2.842 2_655
H(30) H(24) 3.274 2_655
H(31) C(19) 3.546 1_565
H(31) H(13) 3.099 3_555
H(31) H(19) 2.599 1_565

loop_
_geom_torsion_atom_site_label_1
_geom_torsion_atom_site_label_2
_geom_torsion_atom_site_label_3
_geom_torsion_atom_site_label_4
_geom_torsion
P(1) Ru(1) O(1) C(1) -155.8(2)
O(1) Ru(1) P(1) C(16) -171.62(11)
O(1) Ru(1) P(1) C(22) -53.08(9)
O(1) Ru(1) P(1) C(28) 65.73(11)
P(1) Ru(1) C(8) C(7) 71.19(17)
P(1) Ru(1) C(8) C(9) -45.86(15)
C(8) Ru(1) P(1) C(16) 105.99(12)
C(8) Ru(1) P(1) C(22) -135.47(10)
C(8) Ru(1) P(1) C(28) -16.66(12)
P(1) Ru(1) C(9) C(8) 138.61(14)
C(9) Ru(1) P(1) C(16) 79.94(12)
C(9) Ru(1) P(1) C(22) -161.53(11)
C(9) Ru(1) P(1) C(28) -42.71(12)
P(1) Ru(1) C(11) C(12) 162.49(12)
P(1) Ru(1) C(11) C(15) 43.38(18)
C(11) Ru(1) P(1) C(16) -83.95(12)
C(11) Ru(1) P(1) C(22) 34.58(11)
C(11) Ru(1) P(1) C(28) 153.40(12)
P(1) Ru(1) C(12) C(11) -35.5(2)
P(1) Ru(1) C(12) C(13) 81.7(2)
C(12) Ru(1) P(1) C(16) -60.34(19)
C(12) Ru(1) P(1) C(22) 58.20(18)
C(12) Ru(1) P(1) C(28) 177.01(18)
P(1) Ru(1) C(13) C(12) -143.40(14)
P(1) Ru(1) C(13) C(14) -26.3(2)
C(13) Ru(1) P(1) C(16) -5.97(17)
C(13) Ru(1) P(1) C(22) 112.56(15)
C(13) Ru(1) P(1) C(28) -128.62(16)
P(1) Ru(1) C(14) C(13) 160.60(17)
P(1) Ru(1) C(14) C(15) -84.17(15)
C(14) Ru(1) P(1) C(16) -22.01(12)
C(14) Ru(1) P(1) C(22) 96.53(11)
C(14) Ru(1) P(1) C(28) -144.65(13)
P(1) Ru(1) C(15) C(11) -143.46(16)
P(1) Ru(1) C(15) C(14) 98.53(15)
C(15) Ru(1) P(1) C(16) -59.79(12)
C(15) Ru(1) P(1) C(22) 58.75(11)
C(15) Ru(1) P(1) C(28) 177.57(12)
O(1) Ru(1) C(8) C(7) -8.78(17)
O(1) Ru(1) C(8) C(9) -125.84(15)
C(8) Ru(1) O(1) C(1) -41.7(2)
O(1) Ru(1) C(9) C(8) 58.05(15)
C(9) Ru(1) O(1) C(1) -73.0(2)
O(1) Ru(1) C(11) C(12) -115.27(14)
O(1) Ru(1) C(11) C(15) 125.62(16)
C(11) Ru(1) O(1) C(1) 84.2(2)
O(1) Ru(1) C(12) C(11) 70.30(15)
O(1) Ru(1) C(12) C(13) -172.44(16)
C(12) Ru(1) O(1) C(1) 50.0(2)
O(1) Ru(1) C(13) C(12) 12.2(2)
O(1) Ru(1) C(13) C(14) 129.32(16)
C(13) Ru(1) O(1) C(1) 42.2(2)
O(1) Ru(1) C(14) C(13) -113.5(2)
O(1) Ru(1) C(14) C(15) 1.7(2)
C(14) Ru(1) O(1) C(1) 114.5(2)
O(1) Ru(1) C(15) C(11) -61.08(18)
O(1) Ru(1) C(15) C(14) -179.08(14)
C(15) Ru(1) O(1) C(1) 115.6(2)
C(9) Ru(1) C(8) C(7) 117.1(2)
C(8) Ru(1) C(11) C(12) -28.81(18)
C(8) Ru(1) C(11) C(15) -147.92(15)
C(11) Ru(1) C(8) C(7) -98.16(19)
C(11) Ru(1) C(8) C(9) 144.79(15)
C(8) Ru(1) C(12) C(11) 157.00(15)
C(8) Ru(1) C(12) C(13) -85.74(18)
C(12) Ru(1) C(8) C(7) -114.89(18)
C(12) Ru(1) C(8) C(9) 128.05(15)
C(8) Ru(1) C(13) C(12) 95.02(18)
C(8) Ru(1) C(13) C(14) -147.90(18)
C(13) Ru(1) C(8) C(7) -152.46(18)
C(13) Ru(1) C(8) C(9) 90.48(16)
C(8) Ru(1) C(14) C(13) 38.4(2)
C(8) Ru(1) C(14) C(15) 153.64(15)
C(14) Ru(1) C(8) C(7) -175.07(16)
C(14) Ru(1) C(8) C(9) 67.87(17)
C(8) Ru(1) C(15) C(11) 64.9(2)
C(8) Ru(1) C(15) C(14) -53.1(2)
C(15) Ru(1) C(8) C(7) -139.9(2)
C(15) Ru(1) C(8) C(9) 103.0(2)
C(9) Ru(1) C(11) C(12) 16.4(2)
C(9) Ru(1) C(11) C(15) -102.7(2)
C(11) Ru(1) C(9) C(8) -70.4(2)
C(9) Ru(1) C(12) C(11) -171.15(14)
C(9) Ru(1) C(12) C(13) -53.9(2)
C(12) Ru(1) C(9) C(8) -59.74(16)
C(9) Ru(1) C(13) C(12) 132.63(18)
C(9) Ru(1) C(13) C(14) -110.29(18)
C(13) Ru(1) C(9) C(8) -89.33(15)
C(9) Ru(1) C(14) C(13) 73.76(19)
C(9) Ru(1) C(14) C(15) -171.01(16)
C(14) Ru(1) C(9) C(8) -125.79(15)
C(9) Ru(1) C(15) C(11) 131.65(18)
C(9) Ru(1) C(15) C(14) 13.6(2)
C(15) Ru(1) C(9) C(8) -134.34(16)
C(11) Ru(1) C(12) C(13) 117.3(2)
C(12) Ru(1) C(11) C(15) -119.1(2)
C(11) Ru(1) C(13) C(12) -36.90(17)
C(11) Ru(1) C(13) C(14) 80.19(19)
C(13) Ru(1) C(11) C(12) 37.94(14)
C(13) Ru(1) C(11) C(15) -81.16(17)
C(11) Ru(1) C(14) C(13) -78.88(19)
C(11) Ru(1) C(14) C(15) 36.35(16)
C(14) Ru(1) C(11) C(12) 81.34(16)
C(14) Ru(1) C(11) C(15) -37.76(16)
C(11) Ru(1) C(15) C(14) -118.0(2)
C(15) Ru(1) C(11) C(12) 119.1(2)
C(12) Ru(1) C(13) C(14) 117.1(2)
C(13) Ru(1) C(12) C(11) -117.3(2)
C(12) Ru(1) C(14) C(13) -37.54(18)
C(12) Ru(1) C(14) C(15) 77.69(17)
C(14) Ru(1) C(12) C(11) -79.18(16)
C(14) Ru(1) C(12) C(13) 38.08(18)
C(12) Ru(1) C(15) C(11) 36.25(16)
C(12) Ru(1) C(15) C(14) -81.75(17)
C(15) Ru(1) C(12) C(11) -36.18(15)
C(15) Ru(1) C(12) C(13) 81.08(19)
C(13) Ru(1) C(14) C(15) 115.2(2)
C(14) Ru(1) C(13) C(12) -117.1(2)
C(13) Ru(1) C(15) C(11) 79.01(17)
C(13) Ru(1) C(15) C(14) -39.00(15)
C(15) Ru(1) C(13) C(12) -78.33(19)
C(15) Ru(1) C(13) C(14) 38.75(17)
C(14) Ru(1) C(15) C(11) 118.0(2)
C(15) Ru(1) C(14) C(13) -115.2(2)
Ru(1) P(1) C(16) C(17) -62.5(2)
Ru(1) P(1) C(16) C(21) 108.6(2)
Ru(1) P(1) C(22) C(23) -179.12(17)
Ru(1) P(1) C(22) C(27) -0.5(2)
Ru(1) P(1) C(28) C(29) 115.1(2)
Ru(1) P(1) C(28) C(33) -61.2(2)
C(16) P(1) C(22) C(23) -56.6(2)
C(16) P(1) C(22) C(27) 122.00(19)
C(22) P(1) C(16) C(17) 172.3(2)
C(22) P(1) C(16) C(21) -16.6(2)
C(16) P(1) C(28) C(29) -10.1(2)
C(16) P(1) C(28) C(33) 173.6(2)
C(28) P(1) C(16) C(17) 66.2(2)
C(28) P(1) C(16) C(21) -122.7(2)
C(22) P(1) C(28) C(29) -118.5(2)
C(22) P(1) C(28) C(33) 65.2(2)
C(28) P(1) C(22) C(23) 53.4(2)
C(28) P(1) C(22) C(27) -128.0(2)
Ru(1) O(1) C(1) C(2) 51.6(3)
Ru(1) O(1) C(1) C(6) -132.73(16)
O(1) C(1) C(2) C(3) 179.8(2)
O(1) C(1) C(2) C(7) 2.6(3)
O(1) C(1) C(6) C(5) -179.6(2)
O(1) C(1) C(6) C(10) 0.2(3)
C(2) C(1) C(6) C(5) -3.7(3)
C(2) C(1) C(6) C(10) 176.0(2)
C(6) C(1) C(2) C(3) 4.2(3)
C(6) C(1) C(2) C(7) -173.0(2)
C(1) C(2) C(3) C(4) -1.4(3)
C(1) C(2) C(7) C(8) -59.8(2)
C(3) C(2) C(7) C(8) 123.1(2)
C(7) C(2) C(3) C(4) 175.7(2)
C(2) C(3) C(4) C(5) -1.9(4)
C(3) C(4) C(5) C(6) 2.3(4)
C(4) C(5) C(6) C(1) 0.5(4)
C(4) C(5) C(6) C(10) -179.3(2)
C(2) C(7) C(8) Ru(1) 54.4(2)
C(2) C(7) C(8) C(9) 138.0(2)
C(7) C(8) C(9) Ru(1) -109.5(2)
Ru(1) C(11) C(12) C(13) -60.16(19)
Ru(1) C(11) C(15) C(14) 59.89(19)
C(12) C(11) C(15) Ru(1) -60.8(2)
C(12) C(11) C(15) C(14) -1.0(3)
C(15) C(11) C(12) Ru(1) 60.9(2)
C(15) C(11) C(12) C(13) 0.8(3)
Ru(1) C(12) C(13) C(14) -62.89(18)
C(11) C(12) C(13) Ru(1) 62.6(2)
C(11) C(12) C(13) C(14) -0.3(3)
Ru(1) C(13) C(14) C(15) -64.81(19)
C(12) C(13) C(14) Ru(1) 64.48(18)
C(12) C(13) C(14) C(15) -0.3(3)
Ru(1) C(14) C(15) C(11) -62.3(2)
C(13) C(14) C(15) Ru(1) 63.05(18)
C(13) C(14) C(15) C(11) 0.8(3)
P(1) C(16) C(17) C(18) 172.6(2)
P(1) C(16) C(21) C(20) -172.5(2)
C(17) C(16) C(21) C(20) -1.3(4)
C(21) C(16) C(17) C(18) 1.3(4)
C(16) C(17) C(18) C(19) 0.3(4)
C(17) C(18) C(19) C(20) -2.0(5)
C(18) C(19) C(20) C(21) 2.0(5)
C(19) C(20) C(21) C(16) -0.4(5)
P(1) C(22) C(23) C(24) 177.12(19)
P(1) C(22) C(27) C(26) -178.05(18)
C(23) C(22) C(27) C(26) 0.6(3)
C(27) C(22) C(23) C(24) -1.5(3)
C(22) C(23) C(24) C(25) 1.7(3)
C(23) C(24) C(25) C(26) -1.0(3)
C(24) C(25) C(26) C(27) 0.0(3)
C(25) C(26) C(27) C(22) 0.2(3)
P(1) C(28) C(29) C(30) -174.6(2)
P(1) C(28) C(33) C(32) 175.0(2)
C(29) C(28) C(33) C(32) -1.5(4)
C(33) C(28) C(29) C(30) 1.6(4)
C(28) C(29) C(30) C(31) -0.2(4)
C(29) C(30) C(31) C(32) -1.2(4)
C(30) C(31) C(32) C(33) 1.2(4)
C(31) C(32) C(33) C(28) 0.1(3)
